data_9014252
loop_
_publ_author_name
'Origlieri, M. J.'
'Downs, R. T.'
'Carducci, M. D.'
'Rosso, K. M.'
'Gibbs, G. V.'

_publ_section_title
;
 Crystal structure and bonding in the new mineral AsSbO3
;
_journal_name_full 'General Meeting of the International Mineralogical Association'
_journal_page_first 142
_journal_page_last 142
_journal_volume 19
_journal_year 2006
_chemical_compound_source 'Jachymov, Erzgebirge, Czech Republic'
_chemical_formula_sum 'As2 O3'
_chemical_name_mineral Claudetite
_space_group_IT_number 14
_symmetry_space_group_name_Hall '-P 2yn'
_symmetry_space_group_name_H-M 'P 1 21/n 1'
_cell_angle_alpha 90
_cell_angle_beta 94.329
_cell_angle_gamma 90
_cell_length_a 4.5460
_cell_length_b 13.0012
_cell_length_c 5.3420
_cell_formula_units_Z 4
_cell_volume 314.830
_database_code_amcsd 0019397
_exptl_crystal_density_diffrn 4.174
_cod_database_code 9014252

loop_
_space_group_symop_operation_xyz
x,y,z
1/2+x,1/2-y,1/2+z
1/2-x,1/2+y,1/2-z
-x,-y,-z

loop_
_atom_site_aniso_label
_atom_site_aniso_U_11
_atom_site_aniso_U_22
_atom_site_aniso_U_33
_atom_site_aniso_U_12
_atom_site_aniso_U_13
_atom_site_aniso_U_23
As1 0.01610 0.01840 0.01730 0.00060 -0.00340 0.00210
As2 0.01570 0.02220 0.01520 -0.00030 -0.00020 0.00040
O1 0.03200 0.02000 0.02200 0.00000 -0.00300 -0.00500
O2 0.01500 0.03000 0.02300 0.00100 -0.00300 -0.00900
O3 0.01600 0.04100 0.01800 0.00000 -0.00100 0.00400

loop_
_atom_site_label
_atom_site_fract_x
_atom_site_fract_y
_atom_site_fract_z
_atom_site_U_iso_or_equiv
As1 0.04086 0.10138 0.25842 0.01750
As2 0.00498 0.35014 0.35650 0.01780
O1 0.06940 0.21790 0.43050 0.02500
O2 0.15730 0.39800 0.65590 0.02300
O3 0.13800 0.14110 0.95460 0.02500

loop_
_cod_related_entry_id
_cod_related_entry_database
_cod_related_entry_code
1 AMCSD 0019397
